data_4334581
loop_
_publ_author_name
'Masayuki Kobayashi'
'Didier Savard'
'Andrew R. Geisheimer'
'Ken Sakai'
'Daniel B. Leznoff'

_publ_contact_author_address
; 
Leznoff, Daniel B.
Department of Chemistry
Simon Fraser University
Burnaby, British Columbia
Canada         V5A 1S6
;
_publ_contact_author_email dleznoff@sfu.ca
_publ_contact_author_fax +1-778-782-3765
_publ_contact_author_name 'Daniel B. Leznoff'
_publ_contact_author_phone +1-778-782-4887
_publ_section_title
;
 Heterobimetallic Coordination Polymers Based on the [Pt(SCN)4]2- and
 [Pt(SeCN)4]2- Building Blocks
;
_journal_name_full 'Inorganic Chemistry'
_journal_page_first 4842
_journal_page_last 4852
_journal_paper_doi 10.1021/ic302360b
_journal_volume 52
_journal_year 2013
_chemical_formula_moiety 'C22.67 H14.67 Mn0.67 N6.67 Pt0.67 S2.67'
_chemical_formula_sum 'C22.67 H14.67 Mn0.67 N6.67 Pt0.67 S2.67'
_chemical_formula_weight 632.60
_space_group_IT_number 14
_symmetry_cell_setting monoclinic
_symmetry_space_group_name_Hall '-P 2ybc'
_symmetry_space_group_name_H-M 'P 1 21/c 1'
_atom_sites_solution_hydrogens difmap
_atom_sites_solution_primary direct
_cell_angle_alpha 90
_cell_angle_beta 112.315(5)
_cell_angle_gamma 90
_cell_formula_units_Z 6
_cell_length_a 19.387(4)
_cell_length_b 8.4368(19)
_cell_length_c 23.520(5)
_cell_measurement_reflns_used 0
_cell_measurement_temperature 293
_cell_measurement_theta_max 0
_cell_measurement_theta_min 0
_cell_volume 3558.9(13)
_computing_cell_refinement 'Bruker Apex2'
_computing_data_collection 'Bruker Apex2'
_computing_data_reduction 'USER DEFINED DATA REDUCTION'
_computing_molecular_graphics 'CAMERON (Watkin et al., 1996)'
_computing_publication_material 'CRYSTALS (Betteridge et al., 2003)'
_computing_structure_refinement 'CRYSTALS (Betteridge et al., 2003)'
_computing_structure_solution 'SIR92 (Altomare et al., 1994)'
_diffrn_ambient_temperature 293
_diffrn_measured_fraction_theta_full 0.997
_diffrn_measured_fraction_theta_max 0.997
_diffrn_measurement_device Serial
_diffrn_measurement_device_type Unknown
_diffrn_measurement_method \w/2\q
_diffrn_radiation_monochromator graphite
_diffrn_radiation_type 'Mo K\a'
_diffrn_radiation_wavelength 0.71073
_diffrn_reflns_av_R_equivalents 0.043
_diffrn_reflns_limit_h_max 22
_diffrn_reflns_limit_h_min -22
_diffrn_reflns_limit_k_max 9
_diffrn_reflns_limit_k_min -9
_diffrn_reflns_limit_l_max 27
_diffrn_reflns_limit_l_min -26
_diffrn_reflns_number 56806
_diffrn_reflns_theta_full 24.359
_diffrn_reflns_theta_max 24.359
_diffrn_reflns_theta_min 1.135
_diffrn_standards_number 0
_exptl_absorpt_coefficient_mu 4.558
_exptl_absorpt_correction_T_max 1.0000
_exptl_absorpt_correction_T_min 1.0000
_exptl_absorpt_correction_type empirical
_exptl_crystal_colour orange
_exptl_crystal_density_diffrn 1.771
_exptl_crystal_description plate
_exptl_crystal_F_000 1852
_exptl_crystal_size_max 0.48
_exptl_crystal_size_mid 0.27
_exptl_crystal_size_min 0.05
_refine_diff_density_max 1.00
_refine_diff_density_min -0.45
_refine_ls_extinction_method none
_refine_ls_goodness_of_fit_ref 1.2109
_refine_ls_hydrogen_treatment constr
_refine_ls_matrix_type full
_refine_ls_number_parameters 455
_refine_ls_number_reflns 3249
_refine_ls_number_restraints 0
_refine_ls_R_factor_all 0.0736
_refine_ls_R_factor_gt 0.0357
_refine_ls_shift/su_max 0.0004811
_refine_ls_shift/su_mean 0.0000274
_refine_ls_structure_factor_coef F
_refine_ls_weighting_details
;
 Method= Modified Sheldrick 
 w=1/[\s^2^(F) + ( 0.03P)^2^ + 0.00P] 
 ,where P=(max(Fo,0) + 2Fc)/3 
;
_refine_ls_weighting_scheme calc
_refine_ls_wR_factor_all 0.0929
_refine_ls_wR_factor_gt 0.0498
_refine_ls_wR_factor_ref 0.0474
_reflns_limit_h_max 20
_reflns_limit_h_min -22
_reflns_limit_k_max 9
_reflns_limit_k_min 0
_reflns_limit_l_max 27
_reflns_limit_l_min 0
_reflns_number_gt 3465
_reflns_number_total 5808
_reflns_threshold_expression I>2.0\s(I)
_oxford_diffrn_Wilson_B_factor 4.66
_oxford_diffrn_Wilson_scale 418.25
_oxford_refine_ls_r_factor_ref 0.0333
_oxford_refine_ls_scale 0.05983(12)
_oxford_reflns_number_all 5808
_oxford_reflns_threshold_expression_ref I>2.5\s(I)
_cod_data_source_file ic302360b_si_002_10.cif
_cod_data_source_block C34H22N10MnPtS4
_cod_original_cell_volume 3558.8(14)
_cod_original_sg_symbol_H-M 'P 1 21/c 1 '
_cod_database_code 4334581

loop_
_symmetry_equiv_pos_as_xyz
x,y,z
-x,-y,-z
-x,y+1/2,-z+1/2
x,-y+1/2,z+1/2

loop_
_atom_site_label
_atom_site_type_symbol
_atom_site_fract_x
_atom_site_fract_y
_atom_site_fract_z
_atom_site_U_iso_or_equiv
_atom_site_occupancy
_atom_site_adp_type
_atom_site_refinement_flags_posn
Pt1 Pt 0.5000 0.5000 0.5000 0.0646 1.0000 Uani S
Pt2 Pt 1.0000 0.0000 1.0000 0.0705 1.0000 Uani S
Mn3 Mn 0.75472(6) 0.48230(10) 0.75808(4) 0.0556 1.0000 Uani .
S3 S 0.48870(13) 0.2314(2) 0.47685(13) 0.1147 1.0000 Uani .
S4 S 1.03881(12) 0.1718(3) 1.08314(9) 0.1097 1.0000 Uani .
S1 S 0.46289(16) 0.4505(3) 0.58012(11) 0.1160 1.0000 Uani .
S2 S 1.11652(13) 0.0207(3) 0.99499(11) 0.1127 1.0000 Uani .
N1 N 0.3962(5) 0.7137(13) 0.6098(4) 0.1561 1.0000 Uani .
N5 N 0.8750(3) 0.4019(6) 0.7976(3) 0.0596 1.0000 Uani .
N6 N 0.7854(3) 0.7088(6) 0.7244(2) 0.0548 1.0000 Uani .
N7 N 0.7256(3) 0.4574(6) 0.6587(2) 0.0574 1.0000 Uani .
N8 N 0.7008(3) 0.2443(6) 0.7292(2) 0.0560 1.0000 Uani .
N3 N 0.6573(4) 0.5606(7) 0.7801(3) 0.0596 1.0000 Uani .
N4 N 0.7906(3) 0.4738(5) 0.8586(2) 0.0586 1.0000 Uani .
N2 N 0.3571(4) 0.1203(7) 0.4846(3) 0.0840 1.0000 Uani .
N10 N 0.9282(5) 0.2232(12) 1.1293(4) 0.1479 1.0000 Uani .
N9 N 1.2256(5) 0.0970(13) 1.1082(4) 0.1528 1.0000 Uani .
C1 C 0.4253(5) 0.6099(12) 0.5963(4) 0.1088 1.0000 Uani .
C2 C 0.4099(5) 0.1704(8) 0.4835(3) 0.0668 1.0000 Uani .
C10 C 0.9715(5) 0.1970(11) 1.1094(4) 0.0990 1.0000 Uani .
C15 C 0.6758(3) 0.2111(8) 0.6691(3) 0.0580 1.0000 Uani .
C17 C 0.6670(4) 0.5689(8) 0.8397(3) 0.0565 1.0000 Uani .
C18 C 0.8150(4) 0.8320(8) 0.7608(3) 0.0676 1.0000 Uani .
C19 C 0.6979(3) 0.3202(7) 0.6311(3) 0.0534 1.0000 Uani .
C20 C 0.7786(3) 0.7170(7) 0.6655(3) 0.0492 1.0000 Uani .
C21 C 0.7489(3) 0.5760(8) 0.6292(3) 0.0550 1.0000 Uani .
C22 C 0.9760(5) 0.3190(10) 0.8867(4) 0.1010 1.0000 Uani .
C25 C 0.7148(4) 0.3993(10) 0.5414(3) 0.0770 1.0000 Uani .
C26 C 0.6925(3) 0.2900(8) 0.5725(3) 0.0698 1.0000 Uani .
C27 C 0.6319(4) 0.0810(9) 0.6452(4) 0.0787 1.0000 Uani .
C28 C 0.9062(4) 0.3800(8) 0.8590(3) 0.0648 1.0000 Uani .
C29 C 0.6834(4) 0.1480(8) 0.7660(3) 0.0716 1.0000 Uani .
C30 C 0.9142(4) 0.3674(8) 0.7640(3) 0.0743 1.0000 Uani .
C31 C 0.7984(4) 0.8474(8) 0.6418(3) 0.0717 1.0000 Uani .
C32 C 0.8306(5) 0.9724(9) 0.6797(5) 0.0829 1.0000 Uani .
C33 C 0.8323(6) 0.4460(11) 0.9823(4) 0.1159 1.0000 Uani .
C34 C 0.8590(4) 0.4224(8) 0.8936(3) 0.0630 1.0000 Uani .
C35 C 0.7426(4) 0.5489(9) 0.5688(3) 0.0720 1.0000 Uani .
C37 C 0.8398(5) 0.9669(8) 0.7406(4) 0.0811 1.0000 Uani .
C38 C 1.0154(4) 0.2802(11) 0.8516(4) 0.1128 1.0000 Uani .
C39 C 0.6146(5) -0.0228(8) 0.6835(4) 0.0914 1.0000 Uani .
C40 C 0.7418(4) 0.5168(7) 0.8834(3) 0.0622 1.0000 Uani .
C43 C 0.5920(5) 0.5993(8) 0.7382(3) 0.0701 1.0000 Uani .
C44 C 0.7609(5) 0.5013(8) 0.9469(3) 0.0908 1.0000 Uani .
C45 C 0.6123(4) 0.6208(8) 0.8576(3) 0.0786 1.0000 Uani .
C47 C 0.5454(4) 0.6646(9) 0.8136(4) 0.0875 1.0000 Uani .
C48 C 0.5350(4) 0.6504(8) 0.7531(3) 0.0813 1.0000 Uani .
C9 C 1.1777(6) 0.0620(12) 1.0628(4) 0.0981 1.0000 Uani .
C51 C 0.6409(5) 0.0123(8) 0.7454(4) 0.0787 1.0000 Uani .
C53 C 0.8811(5) 0.4102(10) 0.9559(3) 0.0946 1.0000 Uani .
C57 C 0.9854(5) 0.3072(10) 0.7897(4) 0.0938 1.0000 Uani .
H181 H 0.8202 0.8251 0.8018 0.072(5) 1.0000 Uiso R
H221 H 0.9969 0.3058 0.9292 0.103(5) 1.0000 Uiso R
H251 H 0.7126 0.3795 0.5016 0.080(5) 1.0000 Uiso R
H261 H 0.6732 0.1942 0.5535 0.073(5) 1.0000 Uiso R
H271 H 0.6142 0.0609 0.6032 0.088(5) 1.0000 Uiso R
H291 H 0.7001 0.1741 0.8076 0.077(5) 1.0000 Uiso R
H301 H 0.8935 0.3870 0.7217 0.082(5) 1.0000 Uiso R
H311 H 0.7906 0.8516 0.6001 0.078(5) 1.0000 Uiso R
H321 H 0.8471 1.0618 0.6650 0.087(5) 1.0000 Uiso R
H331 H 0.8457 0.4365 1.0247 0.116(5) 1.0000 Uiso R
H351 H 0.7576 0.6283 0.5480 0.073(5) 1.0000 Uiso R
H371 H 0.8606 1.0511 0.7671 0.085(5) 1.0000 Uiso R
H381 H 1.0625 0.2338 0.8696 0.117(5) 1.0000 Uiso R
H391 H 0.5841 -0.1110 0.6680 0.092(5) 1.0000 Uiso R
H431 H 0.5849 0.5908 0.6968 0.076(5) 1.0000 Uiso R
H441 H 0.7260 0.5270 0.9643 0.097(5) 1.0000 Uiso R
H451 H 0.6202 0.6266 0.8992 0.084(5) 1.0000 Uiso R
H471 H 0.5077 0.7037 0.8250 0.094(5) 1.0000 Uiso R
H481 H 0.4889 0.6760 0.7224 0.089(5) 1.0000 Uiso R
H511 H 0.6315 -0.0564 0.7729 0.086(5) 1.0000 Uiso R
H531 H 0.9292 0.3764 0.9802 0.098(5) 1.0000 Uiso R
H571 H 1.0123 0.2836 0.7653 0.102(5) 1.0000 Uiso R

loop_
_atom_site_aniso_label
_atom_site_aniso_U_11
_atom_site_aniso_U_22
_atom_site_aniso_U_33
_atom_site_aniso_U_23
_atom_site_aniso_U_13
_atom_site_aniso_U_12
Pt1 0.0662(3) 0.0519(2) 0.0645(3) -0.00668(19) 0.0123(2) -0.0055(2)
Pt2 0.0606(3) 0.1027(4) 0.0474(3) -0.0042(2) 0.0196(2) 0.0085(2)
Mn3 0.0657(7) 0.0597(6) 0.0395(6) -0.0045(4) 0.0177(5) -0.0044(5)
S3 0.1146(19) 0.0653(13) 0.184(2) -0.0345(15) 0.0793(18) -0.0192(12)
S4 0.0829(16) 0.163(2) 0.0766(15) -0.0426(15) 0.0231(13) 0.0041(15)
S1 0.171(3) 0.0897(16) 0.0982(19) -0.0098(14) 0.0638(19) -0.0208(17)
S2 0.0739(17) 0.192(3) 0.0773(16) -0.0196(15) 0.0349(14) -0.0017(15)
N1 0.169(9) 0.208(10) 0.076(6) -0.042(6) 0.030(5) 0.036(7)
N5 0.063(4) 0.060(4) 0.056(4) -0.001(3) 0.022(3) 0.004(3)
N6 0.060(4) 0.053(3) 0.050(4) -0.005(3) 0.019(3) -0.006(3)
N7 0.060(4) 0.067(4) 0.045(3) -0.003(3) 0.019(3) 0.007(3)
N8 0.065(4) 0.057(3) 0.045(3) -0.003(3) 0.021(3) -0.003(3)
N3 0.073(5) 0.056(3) 0.051(4) 0.004(3) 0.025(4) 0.007(3)
N4 0.063(4) 0.063(4) 0.046(3) 0.001(3) 0.016(3) -0.002(3)
N2 0.102(6) 0.081(5) 0.078(5) -0.017(4) 0.043(4) -0.027(4)
N10 0.159(8) 0.214(9) 0.087(6) -0.024(6) 0.065(6) 0.039(7)
N9 0.098(7) 0.226(10) 0.109(7) 0.007(8) 0.011(6) -0.012(7)
C1 0.111(9) 0.147(10) 0.056(6) -0.026(6) 0.018(5) -0.019(7)
C2 0.089(7) 0.049(4) 0.056(5) -0.007(3) 0.020(5) -0.009(4)
C10 0.104(8) 0.137(8) 0.048(5) -0.006(5) 0.020(5) 0.026(6)
C15 0.062(5) 0.058(4) 0.055(5) -0.012(4) 0.024(4) -0.003(4)
C17 0.066(6) 0.055(4) 0.050(5) -0.003(4) 0.024(4) -0.001(4)
C18 0.078(5) 0.068(5) 0.050(4) -0.006(4) 0.017(4) -0.005(4)
C19 0.058(5) 0.058(4) 0.039(4) -0.013(3) 0.013(3) -0.003(3)
C20 0.052(4) 0.050(4) 0.045(4) 0.006(3) 0.018(3) 0.001(3)
C21 0.052(5) 0.072(4) 0.043(4) 0.009(4) 0.021(4) 0.008(4)
C22 0.064(6) 0.160(8) 0.083(6) 0.025(6) 0.032(5) 0.013(6)
C25 0.077(6) 0.111(7) 0.039(4) -0.019(5) 0.018(4) 0.003(5)
C26 0.069(5) 0.076(5) 0.062(5) -0.013(4) 0.023(4) -0.011(4)
C27 0.087(6) 0.079(5) 0.071(5) -0.017(5) 0.032(5) -0.008(5)
C28 0.057(5) 0.066(5) 0.064(5) 0.006(4) 0.015(4) 0.004(4)
C29 0.086(6) 0.061(5) 0.066(5) -0.005(4) 0.027(4) -0.002(4)
C30 0.066(6) 0.083(5) 0.078(6) -0.003(4) 0.031(5) -0.009(4)
C31 0.074(6) 0.076(5) 0.061(5) 0.005(4) 0.021(4) 0.001(4)
C32 0.082(6) 0.087(7) 0.088(7) 0.026(5) 0.042(6) 0.010(5)
C33 0.141(10) 0.156(8) 0.041(5) 0.021(5) 0.024(6) 0.060(7)
C34 0.060(6) 0.068(4) 0.052(5) 0.004(4) 0.011(4) 0.009(4)
C35 0.067(5) 0.101(6) 0.053(5) 0.013(4) 0.029(4) 0.002(4)
C37 0.084(7) 0.057(5) 0.095(7) -0.005(4) 0.027(5) -0.002(4)
C38 0.052(6) 0.185(9) 0.099(7) 0.037(7) 0.026(6) 0.026(6)
C39 0.115(7) 0.069(5) 0.090(7) -0.022(5) 0.038(6) -0.028(4)
C40 0.077(6) 0.068(5) 0.046(4) -0.003(4) 0.028(4) 0.006(4)
C43 0.067(6) 0.087(6) 0.050(5) -0.005(4) 0.015(5) -0.001(5)
C44 0.107(7) 0.127(7) 0.044(4) 0.003(5) 0.036(5) 0.021(5)
C45 0.070(6) 0.108(6) 0.061(5) -0.007(4) 0.027(5) 0.008(5)
C47 0.062(6) 0.123(7) 0.081(6) -0.026(5) 0.032(5) 0.005(5)
C48 0.065(6) 0.103(6) 0.065(6) -0.017(5) 0.012(5) 0.001(4)
C9 0.077(7) 0.140(7) 0.081(7) 0.001(6) 0.033(6) 0.012(6)
C51 0.091(6) 0.064(5) 0.087(7) 0.005(4) 0.040(5) -0.004(4)
C53 0.096(7) 0.132(7) 0.046(5) 0.014(5) 0.017(5) 0.046(6)
C57 0.078(7) 0.126(7) 0.093(7) 0.013(6) 0.050(6) 0.000(5)

loop_
_geom_angle_atom_site_label_1
_geom_angle_site_symmetry_1
_geom_angle_atom_site_label_2
_geom_angle_atom_site_label_3
_geom_angle_site_symmetry_3
_geom_angle
_geom_angle_publ_flag
S3 2_666 Pt1 S1 2_666 89.07(9) yes
S3 2_666 Pt1 S3 . 179.995 yes
S1 2_666 Pt1 S3 . 90.93(9) yes
S3 2_666 Pt1 S1 . 90.93(9) yes
S1 2_666 Pt1 S1 . 179.995 yes
S3 . Pt1 S1 . 89.07(9) yes
S4 2_757 Pt2 S2 2_757 89.16(8) yes
S4 2_757 Pt2 S4 . 179.995 yes
S2 2_757 Pt2 S4 . 90.84(8) yes
S4 2_757 Pt2 S2 . 90.84(8) yes
S2 2_757 Pt2 S2 . 179.995 yes
S4 . Pt2 S2 . 89.16(8) yes
N5 . Mn3 N6 . 91.75(18) yes
N5 . Mn3 N7 . 102.5(2) yes
N6 . Mn3 N7 . 72.5(2) yes
N5 . Mn3 N8 . 98.32(18) yes
N6 . Mn3 N8 . 144.5(2) yes
N7 . Mn3 N8 . 72.0(2) yes
N5 . Mn3 N3 . 145.3(2) yes
N6 . Mn3 N3 . 101.01(19) yes
N7 . Mn3 N3 . 112.1(2) yes
N8 . Mn3 N3 . 89.83(19) yes
N5 . Mn3 N4 . 72.1(2) yes
N6 . Mn3 N4 . 113.03(18) yes
N7 . Mn3 N4 . 171.97(19) yes
N8 . Mn3 N4 . 102.50(18) yes
N3 . Mn3 N4 . 73.2(2) yes
Pt1 . S3 C2 . 106.6(2) yes
Pt2 . S4 C10 . 110.2(3) yes
Pt1 . S1 C1 . 110.3(4) yes
Pt2 . S2 C9 . 109.2(3) yes
Mn3 . N5 C28 . 117.0(5) yes
Mn3 . N5 C30 . 123.9(5) yes
C28 . N5 C30 . 119.0(6) yes
Mn3 . N6 C18 . 123.2(4) yes
Mn3 . N6 C20 . 118.3(4) yes
C18 . N6 C20 . 118.3(5) yes
Mn3 . N7 C19 . 119.6(4) yes
Mn3 . N7 C21 . 117.6(4) yes
C19 . N7 C21 . 121.8(5) yes
Mn3 . N8 C15 . 116.5(4) yes
Mn3 . N8 C29 . 123.9(4) yes
C15 . N8 C29 . 118.8(6) yes
Mn3 . N3 C17 . 117.4(5) yes
Mn3 . N3 C43 . 123.8(5) yes
C17 . N3 C43 . 118.8(6) yes
Mn3 . N4 C34 . 120.5(4) yes
Mn3 . N4 C40 . 118.3(5) yes
C34 . N4 C40 . 121.2(6) yes
S1 . C1 N1 . 174.7(11) yes
S3 . C2 N2 . 174.3(7) yes
S4 . C10 N10 . 175.2(10) yes
N8 . C15 C19 . 116.3(6) yes
N8 . C15 C27 . 121.3(6) yes
C19 . C15 C27 . 122.4(6) yes
N3 . C17 C40 . 114.8(6) yes
N3 . C17 C45 . 121.6(7) yes
C40 . C17 C45 . 123.6(7) yes
N6 . C18 C37 . 122.7(7) yes
N6 . C18 H181 . 117.9 no
C37 . C18 H181 . 119.3 no
C15 . C19 N7 . 114.0(6) yes
C15 . C19 C26 . 125.0(6) yes
N7 . C19 C26 . 121.0(6) yes
N6 . C20 C21 . 115.4(5) yes
N6 . C20 C31 . 122.3(6) yes
C21 . C20 C31 . 122.3(6) yes
C20 . C21 N7 . 115.3(6) yes
C20 . C21 C35 . 126.6(6) yes
N7 . C21 C35 . 118.2(6) yes
C28 . C22 C38 . 119.1(8) yes
C28 . C22 H221 . 120.6 no
C38 . C22 H221 . 120.4 no
C26 . C25 C35 . 120.3(6) yes
C26 . C25 H251 . 121.3 no
C35 . C25 H251 . 118.4 no
C19 . C26 C25 . 120.2(7) yes
C19 . C26 H261 . 120.5 no
C25 . C26 H261 . 119.3 no
C15 . C27 C39 . 120.4(7) yes
C15 . C27 H271 . 120.2 no
C39 . C27 H271 . 119.5 no
C22 . C28 N5 . 121.7(7) yes
C22 . C28 C34 . 122.5(7) yes
N5 . C28 C34 . 115.8(7) yes
N8 . C29 C51 . 123.1(7) yes
N8 . C29 H291 . 117.9 no
C51 . C29 H291 . 119.0 no
N5 . C30 C57 . 121.9(7) yes
N5 . C30 H301 . 119.1 no
C57 . C30 H301 . 119.0 no
C20 . C31 C32 . 119.2(7) yes
C20 . C31 H311 . 120.3 no
C32 . C31 H311 . 120.4 no
C31 . C32 C37 . 119.9(7) yes
C31 . C32 H321 . 121.0 no
C37 . C32 H321 . 119.1 no
C44 . C33 C53 . 120.7(8) yes
C44 . C33 H331 . 118.5 no
C53 . C33 H331 . 120.8 no
C28 . C34 N4 . 114.4(6) yes
C28 . C34 C53 . 124.3(7) yes
N4 . C34 C53 . 121.2(7) yes
C25 . C35 C21 . 118.4(6) yes
C25 . C35 H351 . 122.2 no
C21 . C35 H351 . 119.4 no
C18 . C37 C32 . 117.4(7) yes
C18 . C37 H371 . 120.9 no
C32 . C37 H371 . 121.6 no
C22 . C38 C57 . 119.8(8) yes
C22 . C38 H381 . 120.3 no
C57 . C38 H381 . 119.9 no
C27 . C39 C51 . 117.8(7) yes
C27 . C39 H391 . 121.5 no
C51 . C39 H391 . 120.7 no
C17 . C40 N4 . 116.3(6) yes
C17 . C40 C44 . 123.9(7) yes
N4 . C40 C44 . 119.7(7) yes
N3 . C43 C48 . 122.3(7) yes
N3 . C43 H431 . 118.8 no
C48 . C43 H431 . 118.9 no
C40 . C44 C33 . 117.9(7) yes
C40 . C44 H441 . 120.0 no
C33 . C44 H441 . 122.1 no
C17 . C45 C47 . 118.9(7) yes
C17 . C45 H451 . 120.5 no
C47 . C45 H451 . 120.6 no
C45 . C47 C48 . 119.1(7) yes
C45 . C47 H471 . 120.2 no
C48 . C47 H471 . 120.6 no
C47 . C48 C43 . 119.1(7) yes
C47 . C48 H481 . 120.3 no
C43 . C48 H481 . 120.6 no
S2 . C9 N9 . 173.3(10) yes
C29 . C51 C39 . 118.6(7) yes
C29 . C51 H511 . 121.0 no
C39 . C51 H511 . 120.4 no
C34 . C53 C33 . 119.2(8) yes
C34 . C53 H531 . 120.8 no
C33 . C53 H531 . 120.0 no
C30 . C57 C38 . 118.6(8) yes
C30 . C57 H571 . 120.7 no
C38 . C57 H571 . 120.7 no

loop_
_geom_bond_atom_site_label_1
_geom_bond_atom_site_label_2
_geom_bond_site_symmetry_2
_geom_bond_distance
_geom_bond_publ_flag
Pt1 S3 2_666 2.322(2) yes
Pt1 S1 2_666 2.296(2) yes
Pt1 S3 . 2.322(2) yes
Pt1 S1 . 2.296(2) yes
Pt2 S4 2_757 2.318(2) yes
Pt2 S2 2_757 2.313(2) yes
Pt2 S4 . 2.318(2) yes
Pt2 S2 . 2.313(2) yes
Mn3 N5 . 2.262(5) yes
Mn3 N6 . 2.234(5) yes
Mn3 N7 . 2.195(5) yes
Mn3 N8 . 2.246(5) yes
Mn3 N3 . 2.239(6) yes
Mn3 N4 . 2.198(5) yes
S3 C2 . 1.675(8) yes
S4 C10 . 1.655(9) yes
S1 C1 . 1.643(11) yes
S2 C9 . 1.623(11) yes
N1 C1 . 1.148(10) yes
N5 C28 . 1.349(7) yes
N5 C30 . 1.319(7) yes
N6 C18 . 1.330(7) yes
N6 C20 . 1.342(7) yes
N7 C19 . 1.336(7) yes
N7 C21 . 1.388(8) yes
N8 C15 . 1.340(7) yes
N8 C29 . 1.320(7) yes
N3 C17 . 1.345(8) yes
N3 C43 . 1.316(8) yes
N4 C34 . 1.340(8) yes
N4 C40 . 1.337(8) yes
N2 C2 . 1.116(7) yes
N10 C10 . 1.129(9) yes
N9 C9 . 1.156(10) yes
C15 C19 . 1.456(8) yes
C15 C27 . 1.371(9) yes
C17 C40 . 1.490(9) yes
C17 C45 . 1.353(8) yes
C18 C37 . 1.389(9) yes
C18 H181 . 0.932 no
C19 C26 . 1.366(8) yes
C20 C21 . 1.451(8) yes
C20 C31 . 1.354(7) yes
C21 C35 . 1.396(9) yes
C22 C28 . 1.360(8) yes
C22 C38 . 1.361(9) yes
C22 H221 . 0.932 no
C25 C26 . 1.345(9) yes
C25 C35 . 1.427(10) yes
C25 H251 . 0.935 no
C26 H261 . 0.931 no
C27 C39 . 1.386(10) yes
C27 H271 . 0.930 no
C28 C34 . 1.482(9) yes
C29 C51 . 1.387(8) yes
C29 H291 . 0.933 no
C30 C57 . 1.377(9) yes
C30 H301 . 0.937 no
C31 C32 . 1.369(9) yes
C31 H311 . 0.935 no
C32 C37 . 1.374(12) yes
C32 H321 . 0.936 no
C33 C44 . 1.397(11) yes
C33 C53 . 1.348(11) yes
C33 H331 . 0.934 no
C34 C53 . 1.366(9) yes
C35 H351 . 0.940 no
C37 H371 . 0.931 no
C38 C57 . 1.366(9) yes
C38 H381 . 0.935 no
C39 C51 . 1.379(11) yes
C39 H391 . 0.934 no
C40 C44 . 1.401(10) yes
C43 C48 . 1.352(8) yes
C43 H431 . 0.933 no
C44 H441 . 0.939 no
C45 C47 . 1.368(8) yes
C45 H451 . 0.934 no
C47 C48 . 1.364(9) yes
C47 H471 . 0.929 no
C48 H481 . 0.935 no
C51 H511 . 0.936 no
C53 H531 . 0.934 no
C57 H571 . 0.932 no

loop_
_geom_hbond_atom_site_label_D
_geom_hbond_atom_site_label_H
_geom_hbond_atom_site_label_A
_geom_hbond_site_symmetry_A
_geom_hbond_angle_DHA
_geom_hbond_distance_DH
_geom_hbond_distance_HA
_geom_hbond_distance_DA
_geom_hbond_publ_flag
C44 H441 N2 3_656 173.6(2) 0.939 2.476 3.411(11) yes
C45 H451 N2 3_656 175.8(2) 0.934 2.598 3.530(11) yes
C48 H481 N1 . 154.7(3) 0.935 2.595 3.464(11) yes
